data_2240660
loop_
_publ_author_name
'Gomes, Ligia R.'
'Low, John Nicolson'
'Cagide, Fernando'
'Chavarria, Daniel'
'Borges, Fernanda'

_publ_section_title
;
 New insights in the discovery of novel <i>h</i>-MAO-B inhibitors:
 structural characterization of a series of
 <i>N</i>-phenyl-4-oxo-4<i>H</i>-chromene-3-carboxamide derivatives
;
_journal_coeditor_code LH5762
_journal_issue 5
_journal_name_full 'Acta Crystallographica Section E'
_journal_page_first 547
_journal_page_last 554
_journal_paper_doi 10.1107/S2056989015007859
_journal_volume 71
_journal_year 2015
_chemical_formula_iupac 'C16 H10 N2 O5'
_chemical_formula_moiety 'C16 H10 N2 O5'
_chemical_formula_sum 'C16 H10 N2 O5'
_chemical_formula_weight 310.26
_chemical_name_systematic
;
<i>N</i>-(2-Nitrophenyl)-4-oxo-4<i>H</i>-chromene-3-carboxamide
;
_space_group_crystal_system monoclinic
_space_group_IT_number 14
_space_group_name_Hall '-P 2ybc'
_space_group_name_H-M_alt 'P 1 21/c 1'
_symmetry_space_group_name_Hall '-P 2ybc'
_symmetry_space_group_name_H-M 'P 1 21/c 1'
_atom_sites_solution_hydrogens mixed
_audit_creation_method SHELXL2014
_cell_angle_alpha 90
_cell_angle_beta 100.065(13)
_cell_angle_gamma 90
_cell_formula_units_Z 4
_cell_length_a 14.104(9)
_cell_length_b 12.692(8)
_cell_length_c 7.340(5)
_cell_measurement_reflns_used 3262
_cell_measurement_temperature 100(2)
_cell_measurement_theta_max 31.3
_cell_measurement_theta_min 2.2
_cell_volume 1293.7(15)
_computing_cell_refinement
;
<i>CrystalClear-SM Expert</i> (Rigaku, 2012)
;
_computing_data_collection
;
<i>CrystalClear-SM Expert</i> (Rigaku, 2012)
;
_computing_data_reduction
;
<i>CrystalClear-SM Expert</i> (Rigaku, 2012)
;
_computing_molecular_graphics
;
Mercury (Macrae <i>et al.</i>, 2006)
;
_computing_publication_material
;
OSCAIL (McArdle <i>et al.</i>,  2004),
SHELXL2014 (Sheldrick, 2015) and
PLATON (Spek, 2009)
;
_computing_structure_refinement
;
OSCAIL (McArdle <i>et al.</i>,  2004),
<i>ShelXle</i> (H\"ubschle <i>et al.</i>,  2011) and
SHELXL2014 (Sheldrick, 2015)
;
_computing_structure_solution
;
SHELXS97 (Sheldrick, 2008),
PLATON (Spek, 2009) and
<i>Flipper 25</i> (Oszl\'anyi & S\"ut\>o, 2004)
;
_diffrn_ambient_temperature 100(2)
_diffrn_detector_area_resol_mean 28.5714
_diffrn_measured_fraction_theta_full 0.997
_diffrn_measured_fraction_theta_max 0.996
_diffrn_measurement_device
;
AFC12 (Right): Kappa 3 circle
;
_diffrn_measurement_device_type
;
Rigaku Saturn724+ (2x2 bin mode)
;
_diffrn_measurement_method 'profile data from \w-scans'
_diffrn_radiation_monochromator Confocal
_diffrn_radiation_type MoK\a
_diffrn_radiation_wavelength 0.71075
_diffrn_reflns_av_R_equivalents 0.0609
_diffrn_reflns_limit_h_max 18
_diffrn_reflns_limit_h_min -18
_diffrn_reflns_limit_k_max 15
_diffrn_reflns_limit_k_min -16
_diffrn_reflns_limit_l_max 9
_diffrn_reflns_limit_l_min -9
_diffrn_reflns_number 8466
_diffrn_reflns_theta_full 25.000
_diffrn_reflns_theta_max 27.483
_diffrn_reflns_theta_min 2.934
_exptl_absorpt_coefficient_mu 0.121
_exptl_absorpt_correction_T_max 0.9988
_exptl_absorpt_correction_T_min 0.9892
_exptl_absorpt_correction_type multi-scan
_exptl_absorpt_process_details
;
(<i>CrystalClear-SM Expert</i>; Rigaku, 2012)
;
_exptl_crystal_colour yellow
_exptl_crystal_density_diffrn 1.593
_exptl_crystal_description rod
_exptl_crystal_F_000 640
_exptl_crystal_size_max 0.090
_exptl_crystal_size_mid 0.020
_exptl_crystal_size_min 0.010
_refine_diff_density_max 0.243
_refine_diff_density_min -0.306
_refine_ls_extinction_method none
_refine_ls_goodness_of_fit_ref 1.158
_refine_ls_hydrogen_treatment mixed
_refine_ls_matrix_type full
_refine_ls_number_parameters 212
_refine_ls_number_reflns 2947
_refine_ls_number_restraints 0
_refine_ls_restrained_S_all 1.158
_refine_ls_R_factor_all 0.1077
_refine_ls_R_factor_gt 0.0766
_refine_ls_shift/su_max 0.000
_refine_ls_shift/su_mean 0.000
_refine_ls_structure_factor_coef Fsqd
_refine_ls_weighting_details 'w=1/[\s^2^(Fo^2^)+(0.0365P)^2^+1.6526P] where P=(Fo^2^+2Fc^2^)/3'
_refine_ls_weighting_scheme calc
_refine_ls_wR_factor_gt 0.1381
_refine_ls_wR_factor_ref 0.1525
_reflns_number_gt 2215
_reflns_number_total 2947
_reflns_threshold_expression I>2\s(I)
_cod_data_source_file lh5762sup1.cif
_cod_data_source_block 2b
_cod_database_code 2240660
_shelx_space_group_comment
;
The symmetry employed for this shelxl refinement is uniquely defined
by the following loop, which should always be used as a source of
symmetry information in preference to the above space-group names.
They are only intended as comments.
;
_shelx_estimated_absorpt_t_min 0.989
_shelx_estimated_absorpt_t_max 0.999
_shelxl_version_number 2014/6

loop_
_space_group_symop_operation_xyz
'x, y, z'
'-x, y+1/2, -z+1/2'
'-x, -y, -z'
'x, -y-1/2, z-1/2'

loop_
_atom_site_type_symbol
_atom_site_label
_atom_site_fract_x
_atom_site_fract_y
_atom_site_fract_z
_atom_site_U_iso_or_equiv
_atom_site_adp_type
_atom_site_calc_flag
_atom_site_occupancy
O O1 0.06264(13) 0.90167(15) 0.2131(3) 0.0216(5) Uani d 1
O O3 0.33472(14) 0.85362(16) 0.4843(3) 0.0253(5) Uani d 1
O O4 0.15266(14) 0.59520(16) 0.2912(3) 0.0261(5) Uani d 1
O O31 0.37222(16) 0.41995(16) 0.8305(3) 0.0296(5) Uani d 1
O O32 0.27802(14) 0.48771(16) 0.5956(3) 0.0261(5) Uani d 1
N N3 0.32255(17) 0.67310(19) 0.4733(3) 0.0200(5) Uani d 1
H H3 0.278(3) 0.616(3) 0.447(5) 0.049(11) Uiso d 1
N N31 0.35685(17) 0.48317(19) 0.7022(3) 0.0219(6) Uani d 1
C C2 0.1510(2) 0.8769(2) 0.3047(4) 0.0209(6) Uani d 1
H H2 0.1918 0.9337 0.3523 0.025 Uiso calc 1
C C3 0.18677(19) 0.7789(2) 0.3351(4) 0.0180(6) Uani d 1
C C4 0.1266(2) 0.6879(2) 0.2674(4) 0.0201(6) Uani d 1
C C4A 0.03017(19) 0.7160(2) 0.1659(4) 0.0191(6) Uani d 1
C C5 -0.0351(2) 0.6377(2) 0.0908(4) 0.0206(6) Uani d 1
H H5 -0.0180 0.5655 0.1071 0.025 Uiso calc 1
C C6 -0.1244(2) 0.6653(2) -0.0068(4) 0.0249(7) Uani d 1
H H6 -0.1681 0.6119 -0.0588 0.030 Uiso calc 1
C C7 -0.1509(2) 0.7710(3) -0.0296(4) 0.0246(7) Uani d 1
H H7 -0.2126 0.7889 -0.0969 0.030 Uiso calc 1
C C8 -0.0884(2) 0.8501(2) 0.0448(4) 0.0232(6) Uani d 1
H H8 -0.1063 0.9222 0.0311 0.028 Uiso calc 1
C C8A 0.0017(2) 0.8203(2) 0.1405(4) 0.0212(6) Uani d 1
C C31 0.2891(2) 0.7728(2) 0.4371(4) 0.0211(6) Uani d 1
C C311 0.4162(2) 0.6460(2) 0.5629(4) 0.0202(6) Uani d 1
C C312 0.43423(19) 0.5536(2) 0.6708(4) 0.0196(6) Uani d 1
C C313 0.5268(2) 0.5248(2) 0.7552(4) 0.0221(6) Uani d 1
H H313 0.5367 0.4627 0.8284 0.027 Uiso calc 1
C C314 0.6038(2) 0.5870(2) 0.7320(4) 0.0250(7) Uani d 1
H H314 0.6673 0.5677 0.7880 0.030 Uiso calc 1
C C315 0.5883(2) 0.6778(2) 0.6266(4) 0.0236(7) Uani d 1
H H315 0.6416 0.7203 0.6103 0.028 Uiso calc 1
C C316 0.4957(2) 0.7078(2) 0.5439(4) 0.0223(6) Uani d 1
H H316 0.4866 0.7711 0.4739 0.027 Uiso calc 1

loop_
_atom_site_aniso_label
_atom_site_aniso_U_11
_atom_site_aniso_U_22
_atom_site_aniso_U_33
_atom_site_aniso_U_12
_atom_site_aniso_U_13
_atom_site_aniso_U_23
O1 0.0174(10) 0.0192(10) 0.0275(12) 0.0018(8) 0.0020(8) 0.0005(9)
O3 0.0215(11) 0.0186(10) 0.0348(13) -0.0029(9) 0.0027(9) -0.0010(9)
O4 0.0214(11) 0.0163(10) 0.0381(13) 0.0011(9) -0.0016(9) 0.0017(9)
O31 0.0355(12) 0.0219(11) 0.0300(13) 0.0006(10) 0.0022(10) 0.0077(10)
O32 0.0190(10) 0.0229(11) 0.0341(13) -0.0012(9) -0.0017(9) 0.0027(9)
N3 0.0160(12) 0.0170(12) 0.0258(14) 0.0010(10) 0.0004(10) 0.0022(10)
N31 0.0217(12) 0.0191(12) 0.0256(14) 0.0015(10) 0.0057(11) 0.0013(10)
C2 0.0169(14) 0.0236(15) 0.0223(16) 0.0015(12) 0.0033(12) -0.0012(12)
C3 0.0173(13) 0.0185(13) 0.0182(14) -0.0004(12) 0.0029(11) 0.0009(12)
C4 0.0190(14) 0.0209(14) 0.0210(15) 0.0016(12) 0.0053(11) 0.0029(12)
C4A 0.0162(13) 0.0221(14) 0.0189(15) -0.0015(12) 0.0028(11) 0.0005(12)
C5 0.0209(14) 0.0182(14) 0.0229(15) 0.0010(12) 0.0042(12) 0.0002(12)
C6 0.0233(15) 0.0272(16) 0.0238(16) -0.0018(13) 0.0033(12) -0.0020(13)
C7 0.0187(14) 0.0318(16) 0.0236(16) 0.0039(14) 0.0044(12) 0.0003(13)
C8 0.0238(15) 0.0252(15) 0.0215(15) 0.0046(13) 0.0062(12) 0.0007(13)
C8A 0.0197(14) 0.0231(15) 0.0212(15) -0.0005(12) 0.0048(11) -0.0019(12)
C31 0.0204(14) 0.0217(14) 0.0220(16) -0.0012(12) 0.0063(12) 0.0004(12)
C311 0.0174(13) 0.0217(14) 0.0207(15) 0.0014(12) 0.0014(11) -0.0012(12)
C312 0.0177(13) 0.0187(14) 0.0225(15) -0.0012(12) 0.0034(11) -0.0003(12)
C313 0.0230(15) 0.0211(14) 0.0216(16) 0.0023(12) 0.0021(12) -0.0018(12)
C314 0.0199(14) 0.0270(16) 0.0264(17) 0.0041(13) -0.0005(12) -0.0063(13)
C315 0.0175(14) 0.0263(15) 0.0273(16) -0.0025(13) 0.0048(12) -0.0057(13)
C316 0.0181(14) 0.0217(15) 0.0269(17) -0.0006(12) 0.0033(12) -0.0016(12)

loop_
_atom_type_symbol
_atom_type_description
_atom_type_scat_dispersion_real
_atom_type_scat_dispersion_imag
_atom_type_scat_source
C C 0.0033 0.0016 'International Tables Vol C Tables 4.2.6.8 and 6.1.1.4'
H H 0.0000 0.0000 'International Tables Vol C Tables 4.2.6.8 and 6.1.1.4'
N N 0.0061 0.0033 'International Tables Vol C Tables 4.2.6.8 and 6.1.1.4'
O O 0.0106 0.0060 'International Tables Vol C Tables 4.2.6.8 and 6.1.1.4'

loop_
_geom_angle_atom_site_label_1
_geom_angle_atom_site_label_2
_geom_angle_atom_site_label_3
_geom_angle
C2 O1 C8A 118.3(2)
C31 N3 C311 125.6(2)
C31 N3 H3 118(2)
C311 N3 H3 116(2)
O31 N31 O32 122.1(2)
O31 N31 C312 119.0(2)
O32 N31 C312 118.9(2)
O1 C2 C3 125.9(3)
O1 C2 H2 117.1
C3 C2 H2 117.1
C2 C3 C4 119.6(3)
C2 C3 C31 115.4(3)
C4 C3 C31 125.0(3)
O4 C4 C3 124.2(3)
O4 C4 C4A 121.8(3)
C3 C4 C4A 114.0(2)
C8A C4A C5 118.0(3)
C8A C4A C4 121.3(3)
C5 C4A C4 120.7(3)
C6 C5 C4A 120.1(3)
C6 C5 H5 120.0
C4A C5 H5 120.0
C5 C6 C7 120.5(3)
C5 C6 H6 119.8
C7 C6 H6 119.8
C8 C7 C6 120.7(3)
C8 C7 H7 119.6
C6 C7 H7 119.6
C7 C8 C8A 117.7(3)
C7 C8 H8 121.2
C8A C8 H8 121.2
C4A C8A O1 120.9(3)
C4A C8A C8 123.0(3)
O1 C8A C8 116.1(3)
O3 C31 N3 125.1(3)
O3 C31 C3 120.4(3)
N3 C31 C3 114.5(2)
C316 C311 N3 121.3(3)
C316 C311 C312 117.0(3)
N3 C311 C312 121.8(3)
C313 C312 C311 122.0(3)
C313 C312 N31 115.9(3)
C311 C312 N31 122.0(2)
C314 C313 C312 119.5(3)
C314 C313 H313 120.2
C312 C313 H313 120.2
C313 C314 C315 119.7(3)
C313 C314 H314 120.2
C315 C314 H314 120.2
C314 C315 C316 121.1(3)
C314 C315 H315 119.5
C316 C315 H315 119.5
C315 C316 C311 120.7(3)
C315 C316 H316 119.7
C311 C316 H316 119.7

loop_
_geom_bond_atom_site_label_1
_geom_bond_atom_site_label_2
_geom_bond_distance
O1 C2 1.346(3)
O1 C8A 1.389(3)
O3 C31 1.228(4)
O4 C4 1.235(3)
O31 N31 1.227(3)
O32 N31 1.244(3)
N3 C31 1.360(4)
N3 C311 1.411(4)
N3 H3 0.96(4)
N31 C312 1.460(4)
C2 C3 1.346(4)
C2 H2 0.9500
C3 C4 1.468(4)
C3 C31 1.508(4)
C4 C4A 1.476(4)
C4A C8A 1.385(4)
C4A C5 1.401(4)
C5 C6 1.381(4)
C5 H5 0.9500
C6 C7 1.395(4)
C6 H6 0.9500
C7 C8 1.384(4)
C7 H7 0.9500
C8 C8A 1.392(4)
C8 H8 0.9500
C311 C316 1.396(4)
C311 C312 1.413(4)
C312 C313 1.392(4)
C313 C314 1.378(4)
C313 H313 0.9500
C314 C315 1.383(4)
C314 H314 0.9500
C315 C316 1.394(4)
C315 H315 0.9500
C316 H316 0.9500

loop_
_geom_hbond_atom_site_label_D
_geom_hbond_atom_site_label_H
_geom_hbond_atom_site_label_A
_geom_hbond_site_symmetry_A
_geom_hbond_distance_DH
_geom_hbond_distance_HA
_geom_hbond_distance_DA
_geom_hbond_angle_DHA
N3 H3 O4 . 0.96(4) 1.95(4) 2.718(3) 136(3)
N3 H3 O32 . 0.96(4) 1.96(4) 2.633(3) 126(3)
C316 H316 O3 . 0.95 2.40 2.902(4) 113
C8 H8 O32 2 0.95 2.58 3.210(4) 124
C5 H5 O1 2_545 0.95 2.60 3.375(4) 139
C313 H313 O3 2_646 0.95 2.49 3.299(4) 143

loop_
_geom_torsion_atom_site_label_1
_geom_torsion_atom_site_label_2
_geom_torsion_atom_site_label_3
_geom_torsion_atom_site_label_4
_geom_torsion
C8A O1 C2 C3 -0.6(4)
O1 C2 C3 C4 -0.9(5)
O1 C2 C3 C31 178.3(3)
C2 C3 C4 O4 -178.8(3)
C31 C3 C4 O4 2.0(5)
C2 C3 C4 C4A 1.3(4)
C31 C3 C4 C4A -177.9(3)
O4 C4 C4A C8A 179.8(3)
C3 C4 C4A C8A -0.3(4)
O4 C4 C4A C5 -0.7(4)
C3 C4 C4A C5 179.2(3)
C8A C4A C5 C6 0.7(4)
C4 C4A C5 C6 -178.8(3)
C4A C5 C6 C7 -0.8(4)
C5 C6 C7 C8 0.1(5)
C6 C7 C8 C8A 0.8(4)
C5 C4A C8A O1 179.3(3)
C4 C4A C8A O1 -1.2(4)
C5 C4A C8A C8 0.2(4)
C4 C4A C8A C8 179.7(3)
C2 O1 C8A C4A 1.7(4)
C2 O1 C8A C8 -179.2(3)
C7 C8 C8A C4A -0.9(5)
C7 C8 C8A O1 179.9(3)
C311 N3 C31 O3 -3.2(5)
C311 N3 C31 C3 178.5(3)
C2 C3 C31 O3 -1.0(4)
C4 C3 C31 O3 178.1(3)
C2 C3 C31 N3 177.3(3)
C4 C3 C31 N3 -3.5(4)
C31 N3 C311 C316 -32.2(4)
C31 N3 C311 C312 149.8(3)
C316 C311 C312 C313 0.1(4)
N3 C311 C312 C313 178.1(3)
C316 C311 C312 N31 179.4(3)
N3 C311 C312 N31 -2.6(4)
O31 N31 C312 C313 17.2(4)
O32 N31 C312 C313 -161.3(3)
O31 N31 C312 C311 -162.2(3)
O32 N31 C312 C311 19.3(4)
C311 C312 C313 C314 -0.8(4)
N31 C312 C313 C314 179.8(3)
C312 C313 C314 C315 0.6(4)
C313 C314 C315 C316 0.3(5)
C314 C315 C316 C311 -1.1(5)
N3 C311 C316 C315 -177.2(3)
C312 C311 C316 C315 0.8(4)

_cod_database_fobs_code 2240660
